data_6000779
loop_
_publ_author_name
'Henao, J. A.'
'Delgado, J. M.'
'Quintero, M.'

_publ_section_title
;
 X-ray powder diffraction data and structural study of Fe2GeSe4
;
_journal_name_full 'Powder Diffraction'
_journal_page_first 196
_journal_page_last 201
_journal_paper_doi 10.1017/S0885715600010101
_journal_volume 13
_journal_year 1998
_chemical_formula_sum 'Fe2 Ge Se4'
_space_group_name_H-M_alt 'P n m a'
_cell_angle_alpha 90.000
_cell_angle_beta 90.000
_cell_angle_gamma 90.000
_cell_length_a 13.0690
_cell_length_b 7.5590
_cell_length_c 6.2037
_cell_volume 612.85
_cod_database_code 6000779

loop_
_atom_site_label
_atom_site_fract_x
_atom_site_fract_y
_atom_site_fract_z
? ? ? ?
